data_2213899
loop_
_publ_author_name
'Vizcaya, Luis A.'
'Mora, Asilo\'e J.'
'Vargas, Leonor Y.'
'Kouznetsov, Vladimir V.'
'Bahsas, Ali'

_publ_section_title
;
 6-Fluoro-4-methyl-2-(3-pyridyl)-1,2,3,4-tetrahydroquinoline
;
_journal_coeditor_code LX2006
_journal_issue 6
_journal_name_full 'Acta Crystallographica Section E'
_journal_page_first o2914
_journal_page_last o2914
_journal_paper_doi 10.1107/S1600536807022222
_journal_volume 63
_journal_year 2007
_chemical_formula_iupac 'C15 H15 F N2'
_chemical_formula_moiety 'C15 H15 F N2'
_chemical_formula_sum 'C15 H15 F N2'
_chemical_formula_weight 242.29
_chemical_melting_point .387E-305
_chemical_name_systematic
;
6-Fluoro-4-methyl-2-(3-pyridyl)-1,2,3,4-tetrahydroquinoline
;
_space_group_IT_number 61
_symmetry_cell_setting orthorhombic
_symmetry_space_group_name_Hall '-P 2ac 2ab'
_symmetry_space_group_name_H-M 'P b c a'
_atom_sites_solution_hydrogens geom
_atom_sites_solution_primary direct
_atom_sites_solution_secondary difmap
_cell_angle_alpha 90
_cell_angle_beta 90
_cell_angle_gamma 90
_cell_formula_units_Z 8
_cell_length_a 16.2219(7)
_cell_length_b 8.5208(2)
_cell_length_c 18.1612(7)
_cell_measurement_reflns_used 3048
_cell_measurement_temperature 120
_cell_measurement_theta_max 42.65
_cell_measurement_theta_min 9.08
_cell_volume 2510.31(16)
_computing_cell_refinement 'SAINT (Bruker, 1998)'
_computing_data_collection 'SMART (Bruker, 1998)'
_computing_data_reduction SAINT
_computing_molecular_graphics 'DIAMOND (Brandenburg, 2004)'
_computing_publication_material 'PLATON (Spek, 2003) and publCIF (Westrip, 2007)'
_computing_structure_refinement 'SHELXL97 (Sheldrick, 1997)'
_computing_structure_solution 'SHELXS97 (Sheldrick, 1997)'
_diffrn_ambient_temperature 120
_diffrn_detector_area_resol_mean 8.0
_diffrn_measured_fraction_theta_full 0.970
_diffrn_measured_fraction_theta_max 0.970
_diffrn_measurement_device_type 'Bruker SMART CCD area-detector'
_diffrn_measurement_method oscillation
_diffrn_radiation_monochromator 'double crystal Si'
_diffrn_radiation_source 'Beam line ID-11 ESRF'
_diffrn_radiation_type synchrotron
_diffrn_radiation_wavelength 0.50915
_diffrn_reflns_av_R_equivalents 0.0334
_diffrn_reflns_av_sigmaI/netI 0.0280
_diffrn_reflns_limit_h_max 23
_diffrn_reflns_limit_h_min -22
_diffrn_reflns_limit_k_max 12
_diffrn_reflns_limit_k_min -12
_diffrn_reflns_limit_l_max 26
_diffrn_reflns_limit_l_min -26
_diffrn_reflns_number 23667
_diffrn_reflns_reduction_process
;
;
_diffrn_reflns_theta_full 22.06
_diffrn_reflns_theta_max 22.06
_diffrn_reflns_theta_min 1.61
_diffrn_standards_number 0
_exptl_absorpt_coefficient_mu 0.041
_exptl_absorpt_correction_type none
_exptl_crystal_colour colourless
_exptl_crystal_density_diffrn 1.282
_exptl_crystal_density_method 'not measured'
_exptl_crystal_description needle
_exptl_crystal_F_000 1024
_exptl_crystal_size_max 0.20
_exptl_crystal_size_mid 0.05
_exptl_crystal_size_min 0.05
_refine_diff_density_max 0.387
_refine_diff_density_min -0.387
_refine_ls_extinction_method none
_refine_ls_goodness_of_fit_ref 1.131
_refine_ls_hydrogen_treatment mixed
_refine_ls_matrix_type full
_refine_ls_number_parameters 167
_refine_ls_number_reflns 4099
_refine_ls_number_restraints 0
_refine_ls_restrained_S_all 1.131
_refine_ls_R_factor_all 0.0674
_refine_ls_R_factor_gt 0.0629
_refine_ls_shift/su_max 0.000
_refine_ls_shift/su_mean 0.000
_refine_ls_structure_factor_coef Fsqd
_refine_ls_weighting_details 'calc w = 1/[\s^2^(Fo^2^)+(0.0761P)^2^+1.7041P] where P=(Fo^2^+2Fc^2^)/3'
_refine_ls_weighting_scheme calc
_refine_ls_wR_factor_gt 0.1755
_refine_ls_wR_factor_ref 0.1783
_reflns_number_gt 3706
_reflns_number_total 4099
_reflns_threshold_expression I>2\s(I)
_cod_data_source_file lx2006.cif
_cod_data_source_block I
_cod_database_code 2213899
_cod_database_fobs_code 2213899

loop_
_symmetry_equiv_pos_site_id
_symmetry_equiv_pos_as_xyz
1 x,y,z
2 1/2-x,-y,1/2+z
3 1/2+x,1/2-y,-z
4 -x,1/2+y,1/2-z
5 -x,-y,-z
6 1/2+x,y,1/2-z
7 1/2-x,1/2+y,z
8 x,1/2-y,1/2+z

loop_
_atom_site_aniso_label
_atom_site_aniso_U_11
_atom_site_aniso_U_22
_atom_site_aniso_U_33
_atom_site_aniso_U_12
_atom_site_aniso_U_13
_atom_site_aniso_U_23
F1 0.0180(4) 0.0536(7) 0.0512(6) 0.0078(4) 0.0113(4) 0.0115(5)
N1 0.0157(5) 0.0172(5) 0.0327(6) 0.0014(4) 0.0026(4) 0.0051(4)
N2 0.0198(5) 0.0270(6) 0.0353(6) 0.0051(4) 0.0010(4) 0.0001(5)
C2 0.0170(5) 0.0225(6) 0.0221(5) 0.0032(4) -0.0001(4) 0.0019(4)
C3 0.0226(6) 0.0186(6) 0.0306(6) 0.0024(5) 0.0001(5) 0.0034(5)
C4 0.0212(6) 0.0218(6) 0.0307(6) 0.0010(5) -0.0004(5) 0.0085(5)
C5 0.0192(6) 0.0302(7) 0.0284(6) -0.0006(5) 0.0014(5) 0.0072(5)
C6 0.0141(5) 0.0384(8) 0.0290(6) 0.0030(5) 0.0021(5) 0.0033(6)
C7 0.0181(6) 0.0277(7) 0.0300(6) 0.0055(5) -0.0024(5) 0.0009(5)
C8 0.0186(5) 0.0208(6) 0.0280(6) 0.0019(4) -0.0016(4) 0.0019(5)
C9 0.0176(5) 0.0213(6) 0.0221(5) 0.0028(4) 0.0009(4) 0.0003(4)
C10 0.0199(6) 0.0255(6) 0.0264(6) 0.0047(5) 0.0000(4) 0.0023(5)
C11 0.0210(6) 0.0293(7) 0.0330(7) 0.0025(5) 0.0061(5) -0.0047(6)
C12 0.0269(7) 0.0384(8) 0.0250(6) 0.0036(6) 0.0060(5) 0.0028(6)
C13 0.0227(6) 0.0330(7) 0.0238(6) 0.0054(5) 0.0013(5) 0.0044(5)
C14 0.0312(8) 0.0226(7) 0.0671(12) -0.0030(6) 0.0017(8) 0.0094(7)
C16 0.0172(5) 0.0219(6) 0.0216(5) 0.0004(4) -0.0019(4) 0.0041(4)
C17 0.0149(5) 0.0191(6) 0.0218(5) 0.0001(4) -0.0016(4) 0.0013(4)

loop_
_atom_site_type_symbol
_atom_site_label
_atom_site_fract_x
_atom_site_fract_y
_atom_site_fract_z
_atom_site_U_iso_or_equiv
_atom_site_thermal_displace_type
_atom_site_calc_flag
_atom_site_refinement_flags
_atom_site_occupancy
F F1 0.25209(6) 0.89015(15) 0.22468(6) 0.0409(3) Uani . . 1.000
N N1 0.56467(7) 0.87020(14) 0.10281(7) 0.0219(3) Uani . . 1.000
N N2 0.84577(8) 0.68002(16) 0.08529(8) 0.0274(3) Uani . . 1.000
C C2 0.62185(8) 0.75116(16) 0.13001(7) 0.0205(3) Uani . . 1.000
C C3 0.57922(9) 0.59195(16) 0.12436(8) 0.0239(3) Uani . . 1.000
C C4 0.50292(9) 0.58544(17) 0.17442(8) 0.0246(3) Uani . . 1.000
C C5 0.37335(8) 0.74564(19) 0.19852(8) 0.0259(4) Uani . . 1.000
C C6 0.32926(8) 0.8843(2) 0.19385(8) 0.0272(4) Uani . . 1.000
C C7 0.35906(8) 1.01602(18) 0.15868(8) 0.0253(4) Uani . . 1.000
C C8 0.43766(8) 1.00741(17) 0.12804(8) 0.0225(3) Uani . . 1.000
C C9 0.70204(8) 0.75541(16) 0.08748(7) 0.0203(3) Uani . . 1.000
C C10 0.77139(8) 0.68369(18) 0.11756(8) 0.0239(3) Uani . . 1.000
C C11 0.85312(9) 0.75054(19) 0.01961(9) 0.0278(4) Uani . . 1.000
C C12 0.78812(10) 0.8257(2) -0.01530(8) 0.0301(4) Uani . . 1.000
C C13 0.71109(9) 0.82767(19) 0.01895(8) 0.0265(4) Uani . . 1.000
C C14 0.45329(11) 0.4364(2) 0.15721(13) 0.0403(5) Uani . . 1.000
C C16 0.45266(8) 0.73577(16) 0.16809(7) 0.0202(3) Uani . . 1.000
C C17 0.48560(7) 0.87039(15) 0.13369(7) 0.0186(3) Uani . . 1.000
H H1 0.5849(12) 0.968(3) 0.1038(11) 0.025(5) Uiso . . 1.000
H H2 0.63390 0.77310 0.18300 0.0250 Uiso calc R 1.000
H H3A 0.61830 0.50820 0.13880 0.0290 Uiso calc R 1.000
H H3B 0.56240 0.57300 0.07270 0.0290 Uiso calc R 1.000
H H4 0.52270 0.57720 0.22640 0.0290 Uiso calc R 1.000
H H5 0.34990 0.65700 0.22240 0.0310 Uiso calc R 1.000
H H7 0.32710 1.10930 0.15550 0.0300 Uiso calc R 1.000
H H8 0.45930 1.09590 0.10280 0.0270 Uiso calc R 1.000
H H10 0.76570 0.63400 0.16410 0.0290 Uiso calc R 1.000
H H11 0.90530 0.74890 -0.00410 0.0330 Uiso calc R 1.000
H H12 0.79590 0.87500 -0.06170 0.0360 Uiso calc R 1.000
H H13 0.66550 0.87750 -0.00400 0.0320 Uiso calc R 1.000
H H14A 0.48900 0.34430 0.16230 0.0480 Uiso calc R 1.000
H H14B 0.43230 0.44200 0.10670 0.0480 Uiso calc R 1.000
H H14C 0.40700 0.42800 0.19160 0.0480 Uiso calc R 1.000

loop_
_atom_type_symbol
_atom_type_description
_atom_type_scat_source
N N 'International Tables Vol C Tables 4.2.6.8 and 6.1.1.4'
F F 'International Tables Vol C Tables 4.2.6.8 and 6.1.1.4'
H H 'International Tables Vol C Tables 4.2.6.8 and 6.1.1.4'
C C 'International Tables Vol C Tables 4.2.6.8 and 6.1.1.4'

loop_
_geom_angle_atom_site_label_1
_geom_angle_atom_site_label_2
_geom_angle_atom_site_label_3
_geom_angle
_geom_angle_publ_flag
C2 N1 C17 116.56(11) yes
C10 N2 C11 117.26(13) yes
C2 N1 H1 114.0(13) no
C17 N1 H1 109.1(13) no
N1 C2 C3 107.87(11) yes
N1 C2 C9 110.90(11) yes
C3 C2 C9 112.12(11) no
C2 C3 C4 110.93(11) no
C14 C4 C16 113.55(12) no
C3 C4 C14 109.37(13) no
C3 C4 C16 110.87(11) no
C6 C5 C16 120.07(14) no
C5 C6 C7 122.83(13) no
F1 C6 C5 118.53(14) yes
F1 C6 C7 118.64(14) yes
C6 C7 C8 117.58(13) no
C7 C8 C17 121.37(13) no
C2 C9 C13 123.77(12) no
C10 C9 C13 117.29(12) no
C2 C9 C10 118.94(12) no
N2 C10 C9 124.44(14) yes
N2 C11 C12 123.09(14) yes
C11 C12 C13 118.84(14) no
C9 C13 C12 119.08(13) no
C4 C16 C17 120.96(11) no
C5 C16 C17 118.23(12) no
C4 C16 C5 120.78(12) no
C8 C17 C16 119.84(11) no
N1 C17 C8 118.58(12) yes
N1 C17 C16 121.56(11) yes
N1 C2 H2 109.00 no
C3 C2 H2 109.00 no
C9 C2 H2 109.00 no
C2 C3 H3A 109.00 no
C2 C3 H3B 109.00 no
C4 C3 H3A 109.00 no
C4 C3 H3B 109.00 no
H3A C3 H3B 108.00 no
C3 C4 H4 108.00 no
C14 C4 H4 108.00 no
C16 C4 H4 108.00 no
C6 C5 H5 120.00 no
C16 C5 H5 120.00 no
C6 C7 H7 121.00 no
C8 C7 H7 121.00 no
C7 C8 H8 119.00 no
C17 C8 H8 119.00 no
N2 C10 H10 118.00 no
C9 C10 H10 118.00 no
N2 C11 H11 118.00 no
C12 C11 H11 118.00 no
C11 C12 H12 121.00 no
C13 C12 H12 121.00 no
C9 C13 H13 120.00 no
C12 C13 H13 120.00 no
C4 C14 H14A 109.00 no
C4 C14 H14B 109.00 no
C4 C14 H14C 109.00 no
H14A C14 H14B 109.00 no
H14A C14 H14C 110.00 no
H14B C14 H14C 110.00 no

loop_
_geom_bond_atom_site_label_1
_geom_bond_atom_site_label_2
_geom_bond_distance
_geom_bond_publ_flag
F1 C6 1.3723(17) yes
N1 C2 1.4606(18) yes
N1 C17 1.3999(16) yes
N2 C10 1.3418(19) yes
N2 C11 1.341(2) yes
N1 H1 0.90(2) no
C2 C9 1.5133(18) no
C2 C3 1.5261(19) no
C3 C4 1.537(2) no
C4 C14 1.536(2) no
C4 C16 1.523(2) no
C5 C16 1.4028(19) no
C5 C6 1.384(2) no
C6 C7 1.379(2) no
C7 C8 1.3931(19) no
C8 C17 1.4066(19) no
C9 C10 1.3919(19) no
C9 C13 1.396(2) no
C11 C12 1.387(2) no
C12 C13 1.396(2) no
C16 C17 1.4112(18) no
C2 H2 1.0000 no
C3 H3A 0.9900 no
C3 H3B 0.9900 no
C4 H4 1.0000 no
C5 H5 0.9500 no
C7 H7 0.9500 no
C8 H8 0.9500 no
C10 H10 0.9500 no
C11 H11 0.9500 no
C12 H12 0.9500 no
C13 H13 0.9500 no
C14 H14A 0.9800 no
C14 H14B 0.9800 no
C14 H14C 0.9800 no

loop_
_geom_contact_atom_site_label_1
_geom_contact_atom_site_label_2
_geom_contact_distance
_geom_contact_site_symmetry_2
_geom_contact_publ_flag
F1 H2 2.7400 6_455 no
F1 H5 2.8100 7_555 no
F1 H14C 2.6700 7_555 no
N1 N2 3.0300(18) 7_655 no
N2 C13 3.364(2) 7_645 no
N2 N1 3.0300(18) 7_645 no
N1 H13 2.5400 . no
N2 H1 2.15(2) 7_645 no
C10 C13 3.534(2) 7_645 no
C13 C10 3.534(2) 7_655 no
C13 N2 3.364(2) 7_655 no
C5 H14C 2.7600 . no
C5 H12 2.9700 3_465 no
C7 H13 2.9800 5_675 no
C7 H4 2.8800 4_655 no
C8 H14A 3.0500 1_565 no
C8 H13 2.9700 5_675 no
C8 H4 2.7800 4_655 no
C10 H3A 2.9200 . no
C10 H1 2.98(2) 7_645 no
C11 H1 3.02(2) 7_645 no
C13 H1 2.83(2) . no
C14 H5 2.7800 . no
C14 H8 3.0700 1_545 no
C16 H2 2.9700 . no
C16 H11 3.0800 3_465 no
C17 H3B 3.0300 . no
C17 H11 2.8800 3_465 no
C17 H4 3.1000 4_655 no
H1 C13 2.83(2) . no
H1 H8 2.3100 . no
H1 H13 2.4800 . no
H1 N2 2.15(2) 7_655 no
H1 C10 2.98(2) 7_655 no
H1 C11 3.02(2) 7_655 no
H2 C16 2.9700 . no
H2 H4 2.5800 . no
H2 H10 2.4700 . no
H2 F1 2.7400 6_555 no
H3A C10 2.9200 . no
H3A H14A 2.5600 . no
H3B C17 3.0300 . no
H3B H14B 2.4700 . no
H4 H2 2.5800 . no
H4 C7 2.8800 4_645 no
H4 C8 2.7800 4_645 no
H4 C17 3.1000 4_645 no
H5 C14 2.7800 . no
H5 H14C 2.2300 . no
H5 H10 2.4800 6_455 no
H5 F1 2.8100 7_545 no
H8 C14 3.0700 1_565 no
H8 H1 2.3100 . no
H8 H14A 2.4200 1_565 no
H10 H2 2.4700 . no
H10 H5 2.4800 6_555 no
H11 C16 3.0800 3_565 no
H11 C17 2.8800 3_565 no
H12 C5 2.9700 3_565 no
H13 N1 2.5400 . no
H13 H1 2.4800 . no
H13 C7 2.9800 5_675 no
H13 C8 2.9700 5_675 no
H14A C8 3.0500 1_545 no
H14A H3A 2.5600 . no
H14A H8 2.4200 1_545 no
H14B H3B 2.4700 . no
H14C C5 2.7600 . no
H14C H5 2.2300 . no
H14C F1 2.6700 7_545 no

loop_
_geom_hbond_atom_site_label_D
_geom_hbond_atom_site_label_H
_geom_hbond_atom_site_label_A
_geom_hbond_site_symmetry_A
_geom_hbond_distance_DH
_geom_hbond_distance_HA
_geom_hbond_distance_DA
_geom_hbond_angle_DHA
_geom_hbond_publ_flag
N1 H1 N2 7_655 0.90(2) 2.15(2) 3.0300(18) 165.5(18) yes
C4 H4 Cg 4_645 1.00 2.87 3.7421(16) 146 yes

loop_
_geom_torsion_atom_site_label_1
_geom_torsion_atom_site_label_2
_geom_torsion_atom_site_label_3
_geom_torsion_atom_site_label_4
_geom_torsion
_geom_torsion_publ_flag
C17 N1 C2 C3 51.97(15) no
C17 N1 C2 C9 175.10(11) no
C2 N1 C17 C8 160.05(12) no
C2 N1 C17 C16 -21.78(18) no
C11 N2 C10 C9 0.0(2) no
C10 N2 C11 C12 0.1(2) no
N1 C2 C3 C4 -63.55(14) no
C9 C2 C3 C4 174.07(11) no
N1 C2 C9 C10 162.18(12) no
N1 C2 C9 C13 -17.85(18) no
C3 C2 C9 C10 -77.19(16) no
C3 C2 C9 C13 102.79(16) no
C2 C3 C4 C14 170.01(13) no
C2 C3 C4 C16 44.05(15) no
C3 C4 C16 C5 168.74(12) no
C3 C4 C16 C17 -13.41(18) no
C14 C4 C16 C5 45.14(19) no
C14 C4 C16 C17 -137.01(15) no
C16 C5 C6 F1 -179.54(13) no
C16 C5 C6 C7 1.4(2) no
C6 C5 C16 C4 178.44(13) no
C6 C5 C16 C17 0.5(2) no
F1 C6 C7 C8 179.78(13) no
C5 C6 C7 C8 -1.2(2) no
C6 C7 C8 C17 -1.0(2) no
C7 C8 C17 N1 -178.91(13) no
C7 C8 C17 C16 2.9(2) no
C2 C9 C10 N2 -179.82(14) no
C13 C9 C10 N2 0.2(2) no
C2 C9 C13 C12 179.53(14) no
C10 C9 C13 C12 -0.5(2) no
N2 C11 C12 C13 -0.4(2) no
C11 C12 C13 C9 0.6(2) no
C4 C16 C17 N1 1.35(19) no
C4 C16 C17 C8 179.50(12) no
C5 C16 C17 N1 179.26(12) no
C5 C16 C17 C8 -2.59(19) no
